data_4081061
loop_
_publ_author_name
'Anderson, Craig M.'
'Crespo, Margarita'
'Kfoury, Nicole'
'Weinstein, Michael A.'
'Tanski, Joseph M.'

_publ_contact_author 'Craig Anderson'
_publ_section_title
;
 Regioselective C--H Activation Preceded by Csp2--Csp3Reductive
 Elimination from Cyclometalated Platinum(IV) Complexes
;
_journal_issue 15
_journal_name_full Organometallics
_journal_page_first 4199
_journal_paper_doi 10.1021/om400398g
_journal_volume 32
_journal_year 2013
_chemical_formula_moiety 'C33 H29 Br N P Pt'
_chemical_formula_sum 'C33 H29 Br N P Pt'
_chemical_formula_weight 745.54
_chemical_name_systematic
; 
 ? 
;
_space_group_IT_number 14
_symmetry_cell_setting monoclinic
_symmetry_space_group_name_Hall '-P 2ybc'
_symmetry_space_group_name_H-M 'P 1 21/c 1'
_atom_sites_solution_hydrogens geom
_atom_sites_solution_primary direct
_atom_sites_solution_secondary difmap
_audit_creation_method SHELXL-97
_cell_angle_alpha 90.00
_cell_angle_beta 93.9330(10)
_cell_angle_gamma 90.00
_cell_formula_units_Z 4
_cell_length_a 9.9014(5)
_cell_length_b 8.7318(5)
_cell_length_c 31.9308(17)
_cell_measurement_reflns_used 9883
_cell_measurement_temperature 125(2)
_cell_measurement_theta_max 30.51
_cell_measurement_theta_min 2.35
_cell_volume 2754.1(3)
_computing_cell_refinement 'Bruker SAINT'
_computing_data_collection 'Bruker APEX2'
_computing_data_reduction 'Bruker SAINT'
_computing_molecular_graphics 'Bruker SHELXTL'
_computing_publication_material 'Bruker SHELXTL'
_computing_structure_refinement 'SHELXL-97 (Sheldrick, 2008)'
_computing_structure_solution 'SHELXS-97 (Sheldrick, 2008)'
_diffrn_ambient_temperature 125(2)
_diffrn_measured_fraction_theta_full 0.999
_diffrn_measured_fraction_theta_max 0.999
_diffrn_measurement_device_type 'Bruker APEX-II CCD'
_diffrn_measurement_method '\f and \w scans'
_diffrn_radiation_monochromator graphite
_diffrn_radiation_source 'fine-focus sealed tube'
_diffrn_radiation_type MoK\a
_diffrn_radiation_wavelength 0.71073
_diffrn_reflns_av_R_equivalents 0.0398
_diffrn_reflns_av_sigmaI/netI 0.0310
_diffrn_reflns_limit_h_max 14
_diffrn_reflns_limit_h_min -14
_diffrn_reflns_limit_k_max 12
_diffrn_reflns_limit_k_min -12
_diffrn_reflns_limit_l_max 45
_diffrn_reflns_limit_l_min -45
_diffrn_reflns_number 43167
_diffrn_reflns_theta_full 30.52
_diffrn_reflns_theta_max 30.52
_diffrn_reflns_theta_min 2.06
_exptl_absorpt_coefficient_mu 6.627
_exptl_absorpt_correction_T_max 0.8260
_exptl_absorpt_correction_T_min 0.2881
_exptl_absorpt_correction_type empirical
_exptl_absorpt_process_details SADABS
_exptl_crystal_colour yellow
_exptl_crystal_density_diffrn 1.798
_exptl_crystal_density_method 'not measured'
_exptl_crystal_description needle
_exptl_crystal_F_000 1448
_exptl_crystal_size_max 0.25
_exptl_crystal_size_mid 0.06
_exptl_crystal_size_min 0.03
_refine_diff_density_max 1.859
_refine_diff_density_min -1.880
_refine_diff_density_rms 0.124
_refine_ls_extinction_method none
_refine_ls_goodness_of_fit_ref 1.084
_refine_ls_hydrogen_treatment constr
_refine_ls_matrix_type full
_refine_ls_number_parameters 335
_refine_ls_number_reflns 8407
_refine_ls_number_restraints 0
_refine_ls_restrained_S_all 1.084
_refine_ls_R_factor_all 0.0390
_refine_ls_R_factor_gt 0.0284
_refine_ls_shift/su_max 0.001
_refine_ls_shift/su_mean 0.000
_refine_ls_structure_factor_coef Fsqd
_refine_ls_weighting_details 'calc w=1/[\s^2^(Fo^2^)+(0.0169P)^2^+4.2238P] where P=(Fo^2^+2Fc^2^)/3'
_refine_ls_weighting_scheme calc
_refine_ls_wR_factor_gt 0.0514
_refine_ls_wR_factor_ref 0.0538
_reflns_number_gt 7179
_reflns_number_total 8407
_reflns_threshold_expression >2sigma(I)
_cod_data_source_file om400398g_si_002.cif
_cod_data_source_block ca1355pt
_cod_depositor_comments
;
The following automatic conversions were performed:

'_symmetry_cell_setting' value 'Monoclinic' changed to 'monoclinic'
according to /home/saulius/struct/CIF-dictionaries/cif_core.dic
dictionary named 'cif_core.dic' version 2.4.2 from 2011-04-26.

Automatic conversion script
Id: cif_fix_values 1891 2012-01-12 08:04:46Z andrius 
;
_cod_original_sg_symbol_Hall -P2ybc
_cod_original_sg_symbol_H-M P2(1)/c
_cod_database_code 4081061

loop_
_symmetry_equiv_pos_as_xyz
'x, y, z'
'-x, y+1/2, -z+1/2'
'-x, -y, -z'
'x, -y-1/2, z-1/2'

loop_
_atom_site_label
_atom_site_type_symbol
_atom_site_fract_x
_atom_site_fract_y
_atom_site_fract_z
_atom_site_U_iso_or_equiv
_atom_site_adp_type
_atom_site_occupancy
_atom_site_symmetry_multiplicity
_atom_site_calc_flag
_atom_site_refinement_flags
Pt Pt 0.903911(11) 0.872865(13) 0.160039(3) 0.01579(3) Uani 1 1 d .
Br Br 0.72800(3) 0.96136(4) 0.206967(10) 0.02339(7) Uani 1 1 d .
P P 0.80366(7) 0.98692(8) 0.10367(2) 0.01590(14) Uani 1 1 d .
N N 1.0100(2) 0.7582(3) 0.20889(8) 0.0193(5) Uani 1 1 d .
C1 C 1.0674(3) 0.8045(3) 0.13041(9) 0.0186(6) Uani 1 1 d .
C2 C 1.0978(3) 0.8174(4) 0.08858(10) 0.0207(6) Uani 1 1 d .
H2A H 1.0332 0.8620 0.0689 0.025 Uiso 1 1 calc R
C3 C 1.2211(3) 0.7664(4) 0.07500(10) 0.0227(6) Uani 1 1 d .
H3A H 1.2388 0.7764 0.0463 0.027 Uiso 1 1 calc R
C4 C 1.3180(3) 0.7013(4) 0.10289(11) 0.0243(6) Uani 1 1 d .
H4A H 1.4013 0.6676 0.0931 0.029 Uiso 1 1 calc R
C5 C 1.2947(3) 0.6848(4) 0.14501(10) 0.0217(6) Uani 1 1 d .
C6 C 1.4020(3) 0.6204(5) 0.17600(12) 0.0349(8) Uani 1 1 d .
H6A H 1.4842 0.5988 0.1616 0.052 Uiso 1 1 calc R
H6B H 1.3689 0.5256 0.1881 0.052 Uiso 1 1 calc R
H6C H 1.4227 0.6952 0.1984 0.052 Uiso 1 1 calc R
C7 C 1.1689(3) 0.7346(3) 0.15812(10) 0.0197(6) Uani 1 1 d .
C8 C 1.1283(3) 0.7111(3) 0.20040(10) 0.0208(6) Uani 1 1 d .
H8A H 1.1870 0.6626 0.2211 0.025 Uiso 1 1 calc R
C9 C 0.9584(3) 0.7179(4) 0.24945(9) 0.0215(6) Uani 1 1 d .
H9A H 0.9278 0.8119 0.2633 0.026 Uiso 1 1 calc R
H9B H 1.0322 0.6718 0.2678 0.026 Uiso 1 1 calc R
C10 C 0.8416(3) 0.6058(3) 0.24403(10) 0.0219(6) Uani 1 1 d .
C11 C 0.7427(3) 0.6063(4) 0.27302(11) 0.0272(7) Uani 1 1 d .
H11A H 0.7484 0.6779 0.2955 0.033 Uiso 1 1 calc R
C12 C 0.6366(3) 0.5036(4) 0.26944(12) 0.0335(8) Uani 1 1 d .
H12A H 0.5696 0.5051 0.2894 0.040 Uiso 1 1 calc R
C13 C 0.6276(4) 0.3987(4) 0.23700(12) 0.0341(8) Uani 1 1 d .
H13A H 0.5551 0.3272 0.2347 0.041 Uiso 1 1 calc R
C14 C 0.7240(4) 0.3984(4) 0.20798(11) 0.0314(8) Uani 1 1 d .
H14A H 0.7174 0.3270 0.1855 0.038 Uiso 1 1 calc R
C15 C 0.8309(3) 0.5013(4) 0.21131(10) 0.0243(7) Uani 1 1 d .
H15A H 0.8970 0.5001 0.1911 0.029 Uiso 1 1 calc R
C16 C 0.6457(3) 1.0928(3) 0.10878(9) 0.0184(6) Uani 1 1 d .
C17 C 0.5307(3) 1.0116(4) 0.11813(10) 0.0263(7) Uani 1 1 d .
H17A H 0.5361 0.9040 0.1223 0.032 Uiso 1 1 calc R
C18 C 0.4075(3) 1.0867(4) 0.12145(12) 0.0323(8) Uani 1 1 d .
H18A H 0.3291 1.0304 0.1275 0.039 Uiso 1 1 calc R
C19 C 0.4004(4) 1.2437(5) 0.11591(12) 0.0358(9) Uani 1 1 d .
H19A H 0.3170 1.2956 0.1185 0.043 Uiso 1 1 calc R
C20 C 0.5136(4) 1.3248(4) 0.10672(11) 0.0318(8) Uani 1 1 d .
H20A H 0.5080 1.4326 0.1030 0.038 Uiso 1 1 calc R
C21 C 0.6363(3) 1.2501(4) 0.10282(10) 0.0240(6) Uani 1 1 d .
H21A H 0.7138 1.3068 0.0961 0.029 Uiso 1 1 calc R
C22 C 0.7483(3) 0.8543(3) 0.06178(9) 0.0183(6) Uani 1 1 d .
C23 C 0.6729(3) 0.9072(4) 0.02580(10) 0.0238(7) Uani 1 1 d .
H23A H 0.6562 1.0137 0.0223 0.029 Uiso 1 1 calc R
C24 C 0.6225(3) 0.8053(4) -0.00468(11) 0.0280(7) Uani 1 1 d .
H24A H 0.5728 0.8421 -0.0291 0.034 Uiso 1 1 calc R
C25 C 0.6450(3) 0.6494(4) 0.00067(11) 0.0288(7) Uani 1 1 d .
H25A H 0.6095 0.5794 -0.0201 0.035 Uiso 1 1 calc R
C26 C 0.7183(3) 0.5955(4) 0.03576(11) 0.0266(7) Uani 1 1 d .
H26A H 0.7336 0.4887 0.0391 0.032 Uiso 1 1 calc R
C27 C 0.7703(3) 0.6980(4) 0.06665(10) 0.0212(6) Uani 1 1 d .
H27A H 0.8207 0.6604 0.0909 0.025 Uiso 1 1 calc R
C28 C 0.9112(3) 1.1340(3) 0.08245(9) 0.0186(5) Uani 1 1 d .
C29 C 0.9685(3) 1.2387(4) 0.11157(10) 0.0239(6) Uani 1 1 d .
H29A H 0.9579 1.2241 0.1406 0.029 Uiso 1 1 calc R
C30 C 1.0403(3) 1.3630(4) 0.09844(11) 0.0275(7) Uani 1 1 d .
H30A H 1.0765 1.4356 0.1183 0.033 Uiso 1 1 calc R
C31 C 1.0597(3) 1.3822(4) 0.05602(11) 0.0285(7) Uani 1 1 d .
H31A H 1.1084 1.4683 0.0469 0.034 Uiso 1 1 calc R
C32 C 1.0081(3) 1.2757(4) 0.02720(11) 0.0285(7) Uani 1 1 d .
H32A H 1.0245 1.2865 -0.0016 0.034 Uiso 1 1 calc R
C33 C 0.9322(3) 1.1532(3) 0.04018(10) 0.0225(6) Uani 1 1 d .
H33A H 0.8945 1.0821 0.0201 0.027 Uiso 1 1 calc R

loop_
_atom_site_aniso_label
_atom_site_aniso_U_11
_atom_site_aniso_U_22
_atom_site_aniso_U_33
_atom_site_aniso_U_23
_atom_site_aniso_U_13
_atom_site_aniso_U_12
Pt 0.01353(5) 0.01664(5) 0.01678(5) 0.00073(5) -0.00197(3) 0.00034(4)
Br 0.02176(14) 0.02659(16) 0.02193(15) -0.00115(12) 0.00225(11) 0.00406(12)
P 0.0145(3) 0.0151(3) 0.0177(3) 0.0001(3) -0.0022(3) 0.0008(3)
N 0.0202(12) 0.0200(12) 0.0168(12) 0.0025(10) -0.0049(9) -0.0022(10)
C1 0.0159(13) 0.0154(13) 0.0239(15) 0.0035(11) -0.0040(11) -0.0020(11)
C2 0.0190(14) 0.0206(14) 0.0222(15) 0.0009(12) -0.0014(11) 0.0029(11)
C3 0.0221(15) 0.0226(15) 0.0233(15) -0.0024(12) 0.0006(12) 0.0019(12)
C4 0.0167(14) 0.0217(15) 0.0344(18) -0.0028(13) 0.0017(12) 0.0039(12)
C5 0.0164(14) 0.0193(14) 0.0286(16) -0.0030(12) -0.0040(12) 0.0015(11)
C6 0.0279(17) 0.042(2) 0.0343(18) -0.0024(17) -0.0037(14) 0.0131(16)
C7 0.0186(14) 0.0142(13) 0.0256(15) 0.0004(11) -0.0037(11) 0.0002(11)
C8 0.0187(14) 0.0186(14) 0.0240(15) 0.0005(12) -0.0072(11) 0.0013(11)
C9 0.0213(15) 0.0260(16) 0.0166(14) 0.0013(12) -0.0027(11) -0.0007(12)
C10 0.0224(14) 0.0200(15) 0.0226(15) 0.0056(12) -0.0033(11) 0.0023(12)
C11 0.0266(16) 0.0281(18) 0.0270(16) 0.0011(14) 0.0020(13) 0.0008(13)
C12 0.0230(16) 0.040(2) 0.037(2) 0.0081(16) 0.0029(14) -0.0024(15)
C13 0.0304(18) 0.031(2) 0.039(2) 0.0119(16) -0.0109(15) -0.0056(14)
C14 0.0335(18) 0.036(2) 0.0235(16) 0.0024(14) -0.0091(14) -0.0045(15)
C15 0.0274(16) 0.0260(16) 0.0190(15) 0.0044(12) -0.0012(12) 0.0014(13)
C16 0.0170(13) 0.0192(14) 0.0183(14) -0.0017(11) -0.0029(11) 0.0037(10)
C17 0.0222(15) 0.0267(17) 0.0296(17) -0.0016(13) -0.0008(13) -0.0007(13)
C18 0.0181(15) 0.040(2) 0.038(2) -0.0074(16) -0.0009(14) 0.0027(14)
C19 0.0249(17) 0.044(2) 0.037(2) -0.0133(17) -0.0071(15) 0.0171(16)
C20 0.0358(19) 0.0244(16) 0.0338(19) -0.0037(14) -0.0087(15) 0.0140(14)
C21 0.0280(16) 0.0205(15) 0.0228(15) -0.0016(12) -0.0041(12) 0.0041(12)
C22 0.0157(13) 0.0209(15) 0.0180(13) -0.0016(11) 0.0000(10) -0.0004(11)
C23 0.0229(15) 0.0200(15) 0.0273(16) -0.0008(12) -0.0062(12) 0.0044(12)
C24 0.0233(16) 0.0349(18) 0.0246(16) -0.0037(14) -0.0064(13) 0.0039(14)
C25 0.0291(17) 0.0297(18) 0.0273(17) -0.0087(14) -0.0017(13) -0.0083(14)
C26 0.0337(18) 0.0156(15) 0.0303(17) -0.0014(12) 0.0011(14) -0.0040(12)
C27 0.0218(15) 0.0209(15) 0.0203(15) 0.0029(12) -0.0019(11) -0.0014(12)
C28 0.0156(12) 0.0167(13) 0.0232(14) 0.0022(12) -0.0004(10) 0.0008(11)
C29 0.0213(15) 0.0242(16) 0.0258(16) -0.0033(13) -0.0006(12) -0.0009(12)
C30 0.0221(15) 0.0210(15) 0.0389(19) -0.0056(14) -0.0013(13) -0.0021(13)
C31 0.0241(15) 0.0210(15) 0.0408(19) 0.0028(15) 0.0052(13) -0.0048(13)
C32 0.0319(18) 0.0246(16) 0.0296(18) 0.0035(14) 0.0062(14) -0.0024(14)
C33 0.0251(15) 0.0180(15) 0.0240(15) 0.0000(11) -0.0008(12) 0.0004(11)

loop_
_atom_type_symbol
_atom_type_description
_atom_type_scat_dispersion_real
_atom_type_scat_dispersion_imag
_atom_type_scat_source
C C 0.0033 0.0016 'International Tables Vol C Tables 4.2.6.8 and 6.1.1.4'
H H 0.0000 0.0000 'International Tables Vol C Tables 4.2.6.8 and 6.1.1.4'
N N 0.0061 0.0033 'International Tables Vol C Tables 4.2.6.8 and 6.1.1.4'
P P 0.1023 0.0942 'International Tables Vol C Tables 4.2.6.8 and 6.1.1.4'
Br Br -0.2901 2.4595 'International Tables Vol C Tables 4.2.6.8 and 6.1.1.4'
Pt Pt -1.7033 8.3905 'International Tables Vol C Tables 4.2.6.8 and 6.1.1.4'

loop_
_geom_angle_atom_site_label_1
_geom_angle_atom_site_label_2
_geom_angle_atom_site_label_3
_geom_angle
C1 Pt N 80.16(11)
C1 Pt P 94.62(8)
N Pt P 174.69(7)
C1 Pt Br 170.68(8)
N Pt Br 92.08(7)
P Pt Br 93.21(2)
C22 P C28 109.10(14)
C22 P C16 99.80(13)
C28 P C16 101.57(13)
C22 P Pt 113.77(10)
C28 P Pt 112.01(9)
C16 P Pt 119.25(10)
C8 N C9 119.1(3)
C8 N Pt 114.6(2)
C9 N Pt 126.11(19)
C2 C1 C7 116.0(3)
C2 C1 Pt 131.1(2)
C7 C1 Pt 112.8(2)
C1 C2 C3 121.5(3)
C1 C2 H2A 119.2
C3 C2 H2A 119.2
C4 C3 C2 120.8(3)
C4 C3 H3A 119.6
C2 C3 H3A 119.6
C3 C4 C5 120.8(3)
C3 C4 H4A 119.6
C5 C4 H4A 119.6
C4 C5 C7 117.7(3)
C4 C5 C6 121.2(3)
C7 C5 C6 121.1(3)
C5 C6 H6A 109.5
C5 C6 H6B 109.5
H6A C6 H6B 109.5
C5 C6 H6C 109.5
H6A C6 H6C 109.5
H6B C6 H6C 109.5
C5 C7 C1 123.1(3)
C5 C7 C8 122.7(3)
C1 C7 C8 114.2(3)
N C8 C7 117.7(3)
N C8 H8A 121.1
C7 C8 H8A 121.1
N C9 C10 111.3(2)
N C9 H9A 109.4
C10 C9 H9A 109.4
N C9 H9B 109.4
C10 C9 H9B 109.4
H9A C9 H9B 108.0
C15 C10 C11 118.9(3)
C15 C10 C9 121.9(3)
C11 C10 C9 119.2(3)
C12 C11 C10 120.6(3)
C12 C11 H11A 119.7
C10 C11 H11A 119.7
C11 C12 C13 120.2(3)
C11 C12 H12A 119.9
C13 C12 H12A 119.9
C14 C13 C12 119.6(3)
C14 C13 H13A 120.2
C12 C13 H13A 120.2
C13 C14 C15 120.5(3)
C13 C14 H14A 119.7
C15 C14 H14A 119.7
C10 C15 C14 120.2(3)
C10 C15 H15A 119.9
C14 C15 H15A 119.9
C21 C16 C17 119.1(3)
C21 C16 P 122.4(2)
C17 C16 P 118.5(2)
C16 C17 C18 120.6(3)
C16 C17 H17A 119.7
C18 C17 H17A 119.7
C19 C18 C17 119.6(3)
C19 C18 H18A 120.2
C17 C18 H18A 120.2
C20 C19 C18 120.2(3)
C20 C19 H19A 119.9
C18 C19 H19A 119.9
C19 C20 C21 120.5(3)
C19 C20 H20A 119.8
C21 C20 H20A 119.8
C16 C21 C20 120.1(3)
C16 C21 H21A 119.9
C20 C21 H21A 119.9
C27 C22 C23 119.0(3)
C27 C22 P 120.3(2)
C23 C22 P 120.5(2)
C24 C23 C22 120.6(3)
C24 C23 H23A 119.7
C22 C23 H23A 119.7
C23 C24 C25 119.7(3)
C23 C24 H24A 120.1
C25 C24 H24A 120.1
C26 C25 C24 120.4(3)
C26 C25 H25A 119.8
C24 C25 H25A 119.8
C25 C26 C27 120.2(3)
C25 C26 H26A 119.9
C27 C26 H26A 119.9
C22 C27 C26 120.0(3)
C22 C27 H27A 120.0
C26 C27 H27A 120.0
C33 C28 C29 119.1(3)
C33 C28 P 125.1(2)
C29 C28 P 115.7(2)
C30 C29 C28 120.5(3)
C30 C29 H29A 119.8
C28 C29 H29A 119.8
C29 C30 C31 120.0(3)
C29 C30 H30A 120.0
C31 C30 H30A 120.0
C32 C31 C30 119.9(3)
C32 C31 H31A 120.1
C30 C31 H31A 120.1
C31 C32 C33 120.2(3)
C31 C32 H32A 119.9
C33 C32 H32A 119.9
C32 C33 C28 120.2(3)
C32 C33 H33A 119.9
C28 C33 H33A 119.9

loop_
_geom_bond_atom_site_label_1
_geom_bond_atom_site_label_2
_geom_bond_distance
Pt C1 2.020(3)
Pt N 2.077(2)
Pt P 2.2298(7)
Pt Br 2.4968(3)
P C22 1.824(3)
P C28 1.828(3)
P C16 1.834(3)
N C8 1.287(4)
N C9 1.468(4)
C1 C2 1.394(4)
C1 C7 1.429(4)
C2 C3 1.396(4)
C2 H2A 0.9500
C3 C4 1.385(4)
C3 H3A 0.9500
C4 C5 1.387(5)
C4 H4A 0.9500
C5 C7 1.411(4)
C5 C6 1.510(4)
C6 H6A 0.9800
C6 H6B 0.9800
C6 H6C 0.9800
C7 C8 1.449(4)
C8 H8A 0.9500
C9 C10 1.516(4)
C9 H9A 0.9900
C9 H9B 0.9900
C10 C15 1.386(4)
C10 C11 1.392(5)
C11 C12 1.380(5)
C11 H11A 0.9500
C12 C13 1.381(5)
C12 H12A 0.9500
C13 C14 1.376(5)
C13 H13A 0.9500
C14 C15 1.387(5)
C14 H14A 0.9500
C15 H15A 0.9500
C16 C21 1.389(4)
C16 C17 1.391(4)
C17 C18 1.396(5)
C17 H17A 0.9500
C18 C19 1.383(5)
C18 H18A 0.9500
C19 C20 1.375(5)
C19 H19A 0.9500
C20 C21 1.392(5)
C20 H20A 0.9500
C21 H21A 0.9500
C22 C27 1.390(4)
C22 C23 1.405(4)
C23 C24 1.386(4)
C23 H23A 0.9500
C24 C25 1.389(5)
C24 H24A 0.9500
C25 C26 1.375(5)
C25 H25A 0.9500
C26 C27 1.404(4)
C26 H26A 0.9500
C27 H27A 0.9500
C28 C33 1.390(4)
C28 C29 1.396(4)
C29 C30 1.379(4)
C29 H29A 0.9500
C30 C31 1.391(5)
C30 H30A 0.9500
C31 C32 1.381(5)
C31 H31A 0.9500
C32 C33 1.387(4)
C32 H32A 0.9500
C33 H33A 0.9500

loop_
_geom_torsion_atom_site_label_1
_geom_torsion_atom_site_label_2
_geom_torsion_atom_site_label_3
_geom_torsion_atom_site_label_4
_geom_torsion
C1 Pt P C22 67.21(13)
N Pt P C22 57.3(8)
Br Pt P C22 -117.86(10)
C1 Pt P C28 -57.11(13)
N Pt P C28 -67.0(8)
Br Pt P C28 117.82(11)
C1 Pt P C16 -175.42(14)
N Pt P C16 174.7(8)
Br Pt P C16 -0.49(11)
C1 Pt N C8 5.7(2)
P Pt N C8 15.7(9)
Br Pt N C8 -169.1(2)
C1 Pt N C9 -169.3(3)
P Pt N C9 -159.3(6)
Br Pt N C9 15.9(2)
N Pt C1 C2 175.2(3)
P Pt C1 C2 -3.9(3)
Br Pt C1 C2 -150.9(4)
N Pt C1 C7 -6.5(2)
P Pt C1 C7 174.4(2)
Br Pt C1 C7 27.4(7)
C7 C1 C2 C3 -0.7(4)
Pt C1 C2 C3 177.5(2)
C1 C2 C3 C4 -0.2(5)
C2 C3 C4 C5 0.2(5)
C3 C4 C5 C7 0.8(5)
C3 C4 C5 C6 -177.3(3)
C4 C5 C7 C1 -1.9(5)
C6 C5 C7 C1 176.2(3)
C4 C5 C7 C8 174.4(3)
C6 C5 C7 C8 -7.5(5)
C2 C1 C7 C5 1.8(4)
Pt C1 C7 C5 -176.7(2)
C2 C1 C7 C8 -174.8(3)
Pt C1 C7 C8 6.7(3)
C9 N C8 C7 171.7(3)
Pt N C8 C7 -3.7(3)
C5 C7 C8 N -178.6(3)
C1 C7 C8 N -2.0(4)
C8 N C9 C10 -110.9(3)
Pt N C9 C10 63.9(3)
N C9 C10 C15 29.7(4)
N C9 C10 C11 -151.1(3)
C15 C10 C11 C12 0.5(5)
C9 C10 C11 C12 -178.7(3)
C10 C11 C12 C13 0.2(5)
C11 C12 C13 C14 -0.8(5)
C12 C13 C14 C15 0.7(5)
C11 C10 C15 C14 -0.6(5)
C9 C10 C15 C14 178.6(3)
C13 C14 C15 C10 0.0(5)
C22 P C16 C21 -120.5(3)
C28 P C16 C21 -8.5(3)
Pt P C16 C21 115.1(2)
C22 P C16 C17 58.2(3)
C28 P C16 C17 170.2(2)
Pt P C16 C17 -66.2(3)
C21 C16 C17 C18 0.1(5)
P C16 C17 C18 -178.6(3)
C16 C17 C18 C19 -0.8(5)
C17 C18 C19 C20 0.7(6)
C18 C19 C20 C21 0.1(5)
C17 C16 C21 C20 0.8(5)
P C16 C21 C20 179.4(2)
C19 C20 C21 C16 -0.9(5)
C28 P C22 C27 125.7(3)
C16 P C22 C27 -128.3(3)
Pt P C22 C27 -0.2(3)
C28 P C22 C23 -59.8(3)
C16 P C22 C23 46.1(3)
Pt P C22 C23 174.3(2)
C27 C22 C23 C24 -0.8(5)
P C22 C23 C24 -175.4(3)
C22 C23 C24 C25 1.0(5)
C23 C24 C25 C26 -0.8(5)
C24 C25 C26 C27 0.4(5)
C23 C22 C27 C26 0.4(5)
P C22 C27 C26 175.0(2)
C25 C26 C27 C22 -0.2(5)
C22 P C28 C33 7.9(3)
C16 P C28 C33 -96.9(3)
Pt P C28 C33 134.8(2)
C22 P C28 C29 -176.1(2)
C16 P C28 C29 79.1(2)
Pt P C28 C29 -49.2(2)
C33 C28 C29 C30 2.7(5)
P C28 C29 C30 -173.6(2)
C28 C29 C30 C31 -2.0(5)
C29 C30 C31 C32 -0.6(5)
C30 C31 C32 C33 2.6(5)
C31 C32 C33 C28 -2.0(5)
C29 C28 C33 C32 -0.7(5)
P C28 C33 C32 175.2(2)
